data_2216858
loop_
_publ_author_name
'Rong-Hua, Zeng'
'Han-Guo, Liu'

_publ_section_title
;
 Poly[[triaquasesqui-\m~2~-oxalato-terbium(III)] methanol solvate]
;
_journal_coeditor_code ZL2080
_journal_issue 12
_journal_name_full 'Acta Crystallographica Section E'
_journal_page_first m2925
_journal_page_last m2925
_journal_paper_doi 10.1107/S1600536807055043
_journal_volume 63
_journal_year 2007
_chemical_formula_iupac '[Tb (C2 O4)1.5 (H2 O)3], C H4 O'
_chemical_formula_moiety 'C3 H6 O9 Tb, C H4 O'
_chemical_formula_sum 'C4 H10 O10 Tb'
_chemical_formula_weight 377.04
_chemical_name_systematic
;
Poly[[triaquasesqui-\m~2~-oxalato-terbium(III)] methanol solvate]
;
_space_group_IT_number 14
_symmetry_cell_setting monoclinic
_symmetry_space_group_name_Hall '-P 2ybc'
_symmetry_space_group_name_H-M 'P 1 21/c 1'
_atom_sites_solution_hydrogens geom
_atom_sites_solution_primary direct
_atom_sites_solution_secondary difmap
_audit_creation_method SHELXL-97
_cell_angle_alpha 90.00
_cell_angle_beta 113.7740(10)
_cell_angle_gamma 90.00
_cell_formula_units_Z 4
_cell_length_a 10.8284(2)
_cell_length_b 9.8002(2)
_cell_length_c 9.88460(10)
_cell_measurement_reflns_used 2200
_cell_measurement_temperature 296(2)
_cell_measurement_theta_max 27.520
_cell_measurement_theta_min 2.06
_cell_volume 959.95(3)
_computing_cell_refinement 'SAINT (Bruker, 2004)'
_computing_data_collection 'APEX2 (Bruker, 2004)'
_computing_data_reduction 'SAINT  (Bruker, 2004)'
_computing_molecular_graphics
;
SHELXTL (Bruker, 2004); Diamond (Brandenburg & Putz, 2006)
;
_computing_publication_material 'SHELXTL (Bruker, 2004)'
_computing_structure_refinement 'SHELXL97 (Sheldrick, 1997)'
_computing_structure_solution 'SHELXS97 (Sheldrick, 1997)'
_diffrn_ambient_temperature 296(2)
_diffrn_measured_fraction_theta_full 0.998
_diffrn_measured_fraction_theta_max 0.998
_diffrn_measurement_device_type 'Bruker APEX-II area-detector diffractometer'
_diffrn_measurement_method '\f and \w scan'
_diffrn_radiation_monochromator graphite
_diffrn_radiation_source 'fine-focus sealed tube'
_diffrn_radiation_type MoK\a
_diffrn_radiation_wavelength 0.71073
_diffrn_reflns_av_R_equivalents 0.0300
_diffrn_reflns_av_sigmaI/netI 0.0332
_diffrn_reflns_limit_h_max 14
_diffrn_reflns_limit_h_min -13
_diffrn_reflns_limit_k_max 10
_diffrn_reflns_limit_k_min -12
_diffrn_reflns_limit_l_max 12
_diffrn_reflns_limit_l_min -12
_diffrn_reflns_number 9378
_diffrn_reflns_theta_full 27.52
_diffrn_reflns_theta_max 27.52
_diffrn_reflns_theta_min 2.06
_diffrn_standards_number 0
_exptl_absorpt_coefficient_mu 7.408
_exptl_absorpt_correction_T_max 0.308
_exptl_absorpt_correction_T_min 0.231
_exptl_absorpt_correction_type multi-scan
_exptl_absorpt_process_details '(SADABS; Sheldrick, 1996)'
_exptl_crystal_colour colorless
_exptl_crystal_density_diffrn 2.609
_exptl_crystal_density_method 'not measured'
_exptl_crystal_description blocky
_exptl_crystal_F_000 716
_exptl_crystal_size_max 0.21
_exptl_crystal_size_mid 0.18
_exptl_crystal_size_min 0.16
_refine_diff_density_max 0.596
_refine_diff_density_min -0.813
_refine_ls_extinction_method none
_refine_ls_goodness_of_fit_ref 1.056
_refine_ls_hydrogen_treatment mixed
_refine_ls_matrix_type full
_refine_ls_number_parameters 156
_refine_ls_number_reflns 2196
_refine_ls_number_restraints 9
_refine_ls_restrained_S_all 1.054
_refine_ls_R_factor_all 0.0289
_refine_ls_R_factor_gt 0.0221
_refine_ls_shift/su_max 0.000
_refine_ls_shift/su_mean 0.000
_refine_ls_structure_factor_coef Fsqd
_refine_ls_weighting_details 'calc w=1/[\s^2^(Fo^2^)+(0.0203P)^2^+0.2004P] where P=(Fo^2^+2Fc^2^)/3'
_refine_ls_weighting_scheme calc
_refine_ls_wR_factor_gt 0.0434
_refine_ls_wR_factor_ref 0.0457
_reflns_number_gt 1901
_reflns_number_total 2196
_reflns_threshold_expression >2sigma(I)
_cod_data_source_file zl2080.cif
_cod_data_source_block I
_cod_original_sg_symbol_Hall '-p 2ybc'
_cod_original_sg_symbol_H-M 'P 21/c'
_cod_database_code 2216858
_cod_database_fobs_code 2216858

loop_
_symmetry_equiv_pos_as_xyz
'x, y, z'
'-x, y+1/2, -z+1/2'
'-x, -y, -z'
'x, -y-1/2, z-1/2'

loop_
_atom_site_type_symbol
_atom_site_label
_atom_site_fract_x
_atom_site_fract_y
_atom_site_fract_z
_atom_site_U_iso_or_equiv
_atom_site_adp_type
_atom_site_calc_flag
_atom_site_refinement_flags
_atom_site_occupancy
C C1 0.0535(4) 0.0300(4) 0.5707(4) 0.0192(8) Uani d . 1
C C2 0.4991(4) 0.0507(3) 0.5581(4) 0.0164(8) Uani d . 1
C C3 0.0337(4) -0.0697(4) 0.0043(4) 0.0175(8) Uani d . 1
C C4 0.4073(6) 0.5977(6) 0.3276(6) 0.0630(16) Uani d . 1
H H4A 0.4698 0.6234 0.4249 0.094 Uiso calc R 1
H H4B 0.4240 0.5050 0.3085 0.094 Uiso calc R 1
H H4C 0.3167 0.6058 0.3211 0.094 Uiso calc R 1
O O1 0.1573(3) 0.0771(3) 0.5630(3) 0.0253(6) Uani d . 1
O O2 0.0265(3) 0.0275(3) 0.6839(3) 0.0234(6) Uani d . 1
O O3 0.3887(2) 0.1093(3) 0.5326(3) 0.0235(6) Uani d . 1
O O4 0.6077(3) 0.0669(3) 0.6689(3) 0.0219(6) Uani d . 1
O O5 0.1274(3) -0.1003(3) 0.1245(3) 0.0247(6) Uani d . 1
O O6 -0.0103(2) -0.1420(3) -0.1111(2) 0.0227(6) Uani d . 1
H H5W 0.270(3) 0.2601(15) 0.180(4) 0.034 Uiso d D 1
H H2W 0.131(4) 0.345(2) 0.325(3) 0.034 Uiso d D 1
H H1W 0.200(4) 0.307(3) 0.4602(15) 0.034 Uiso d D 1
H H3W 0.150(2) -0.219(4) 0.438(4) 0.034 Uiso d D 1
H H6W 0.3747(11) 0.182(3) 0.223(4) 0.034 Uiso d D 1
H H4W 0.270(2) -0.184(4) 0.5270(19) 0.034 Uiso d D 1
O O7 0.4246(3) 0.6869(3) 0.2191(3) 0.0414(8) Uani d . 1
H H7 0.4062 0.7655 0.2326 0.062 Uiso calc R 1
O O1W 0.1664(3) 0.2778(3) 0.3756(3) 0.0340(7) Uani d D 1
O O2W 0.2145(3) -0.1722(3) 0.4416(3) 0.0316(7) Uani d D 1
O O3W 0.2913(3) 0.1790(3) 0.1933(3) 0.0282(7) Uani d D 1
Tb Tb1 0.189510(16) 0.046207(17) 0.329650(15) 0.01138(6) Uani d . 1

loop_
_atom_site_aniso_label
_atom_site_aniso_U_11
_atom_site_aniso_U_22
_atom_site_aniso_U_33
_atom_site_aniso_U_12
_atom_site_aniso_U_13
_atom_site_aniso_U_23
C1 0.019(2) 0.016(2) 0.0237(18) -0.0033(17) 0.0098(17) -0.0037(15)
C2 0.014(2) 0.015(2) 0.0195(17) 0.0010(17) 0.0060(15) 0.0049(14)
C3 0.014(2) 0.020(2) 0.0195(17) 0.0011(17) 0.0078(15) 0.0015(15)
C4 0.083(5) 0.055(4) 0.056(3) -0.004(3) 0.033(3) -0.012(3)
O1 0.0203(16) 0.0317(17) 0.0262(13) -0.0102(13) 0.0117(12) -0.0084(12)
O2 0.0227(16) 0.0303(18) 0.0177(12) -0.0068(13) 0.0087(12) -0.0037(11)
O3 0.0173(15) 0.0262(16) 0.0238(12) 0.0025(13) 0.0051(11) -0.0064(12)
O4 0.0143(14) 0.0256(17) 0.0209(12) 0.0038(12) 0.0021(11) -0.0023(11)
O5 0.0224(16) 0.0263(16) 0.0178(12) 0.0075(13) 0.0004(11) -0.0007(11)
O6 0.0264(16) 0.0205(15) 0.0180(12) -0.0005(13) 0.0056(11) -0.0048(11)
O7 0.044(2) 0.037(2) 0.0373(16) 0.0060(17) 0.0095(15) -0.0110(15)
O1W 0.049(2) 0.0232(17) 0.0186(12) 0.0133(15) 0.0021(13) 0.0009(12)
O2W 0.0266(17) 0.035(2) 0.0298(14) -0.0039(15) 0.0079(13) 0.0091(13)
O3W 0.0255(16) 0.0258(17) 0.0341(15) 0.0032(13) 0.0129(14) 0.0088(13)
Tb1 0.00966(10) 0.01277(11) 0.01034(8) -0.00022(8) 0.00259(7) -0.00001(6)

loop_
_atom_type_symbol
_atom_type_description
_atom_type_scat_dispersion_real
_atom_type_scat_dispersion_imag
_atom_type_scat_source
C C 0.0033 0.0016 'International Tables Vol C Tables 4.2.6.8 and 6.1.1.4'
H H 0.0000 0.0000 'International Tables Vol C Tables 4.2.6.8 and 6.1.1.4'
O O 0.0106 0.0060 'International Tables Vol C Tables 4.2.6.8 and 6.1.1.4'
Tb Tb -0.1723 4.1537 'International Tables Vol C Tables 4.2.6.8 and 6.1.1.4'

loop_
_geom_angle_atom_site_label_1
_geom_angle_atom_site_label_2
_geom_angle_atom_site_label_3
_geom_angle_site_symmetry_1
_geom_angle_site_symmetry_3
_geom_angle
O1 C1 O2 . . 126.7(3)
O1 C1 C1 . 3_556 117.2(4)
O2 C1 C1 . 3_556 116.1(4)
O4 C2 O3 . . 126.8(3)
O4 C2 C2 . 3_656 116.6(4)
O3 C2 C2 . 3_656 116.5(4)
O5 C3 O6 . . 126.2(3)
O5 C3 C3 . 3 116.9(4)
O6 C3 C3 . 3 116.8(4)
O7 C4 H4A . . 109.5
O7 C4 H4B . . 109.5
H4A C4 H4B . . 109.5
O7 C4 H4C . . 109.5
H4A C4 H4C . . 109.5
H4B C4 H4C . . 109.5
C1 O1 Tb1 . . 118.6(2)
C1 O2 Tb1 . 3_556 121.6(2)
C2 O3 Tb1 . . 121.4(2)
C2 O4 Tb1 . 3_656 118.0(2)
C3 O5 Tb1 . . 120.9(2)
C3 O6 Tb1 . 3 117.4(2)
C4 O7 H7 . . 109.5
Tb1 O1W H2W . . 136(2)
Tb1 O1W H1W . . 120(2)
H2W O1W H1W . . 104.0(16)
Tb1 O2W H3W . . 123(3)
Tb1 O2W H4W . . 120(3)
H3W O2W H4W . . 103.0(16)
Tb1 O3W H5W . . 116(3)
Tb1 O3W H6W . . 120(3)
H5W O3W H6W . . 102.2(16)
O1W Tb1 O5 . . 137.87(9)
O1W Tb1 O3 . . 73.41(10)
O5 Tb1 O3 . . 137.62(9)
O1W Tb1 O2W . . 141.49(10)
O5 Tb1 O2W . . 77.91(9)
O3 Tb1 O2W . . 86.94(10)
O1W Tb1 O2 . 3_556 97.15(10)
O5 Tb1 O2 . 3_556 80.49(9)
O3 Tb1 O2 . 3_556 131.49(8)
O2W Tb1 O2 . 3_556 71.34(9)
O1W Tb1 O3W . . 72.39(10)
O5 Tb1 O3W . . 83.37(9)
O3 Tb1 O3W . . 82.42(9)
O2W Tb1 O3W . . 138.43(10)
O2 Tb1 O3W 3_556 . 141.16(9)
O1W Tb1 O6 . 3 71.95(8)
O5 Tb1 O6 . 3 67.79(8)
O3 Tb1 O6 . 3 141.38(9)
O2W Tb1 O6 . 3 131.37(9)
O2 Tb1 O6 3_556 3 69.88(8)
O3W Tb1 O6 . 3 71.32(9)
O1W Tb1 O4 . 3_656 126.88(10)
O5 Tb1 O4 . 3_656 70.92(8)
O3 Tb1 O4 . 3_656 66.71(8)
O2W Tb1 O4 . 3_656 69.91(9)
O2 Tb1 O4 3_556 3_656 135.56(9)
O3W Tb1 O4 . 3_656 68.96(9)
O6 Tb1 O4 3 3_656 124.77(8)
O1W Tb1 O1 . . 68.74(9)
O5 Tb1 O1 . . 140.93(9)
O3 Tb1 O1 . . 66.50(8)
O2W Tb1 O1 . . 73.13(9)
O2 Tb1 O1 3_556 . 65.82(8)
O3W Tb1 O1 . . 135.47(9)
O6 Tb1 O1 3 . 114.59(8)
O4 Tb1 O1 3_656 . 120.61(8)

loop_
_geom_bond_atom_site_label_1
_geom_bond_atom_site_label_2
_geom_bond_site_symmetry_2
_geom_bond_distance
C1 O1 . 1.246(4)
C1 O2 . 1.266(4)
C1 C1 3_556 1.529(7)
C2 O4 . 1.252(4)
C2 O3 . 1.257(4)
C2 C2 3_656 1.526(7)
C3 O5 . 1.249(4)
C3 O6 . 1.262(4)
C3 C3 3 1.535(7)
C4 O7 . 1.453(6)
C4 H4A . 0.9600
C4 H4B . 0.9600
C4 H4C . 0.9600
O1 Tb1 . 2.486(2)
O2 Tb1 3_556 2.400(3)
O3 Tb1 . 2.360(2)
O4 Tb1 3_656 2.455(3)
O5 Tb1 . 2.351(2)
O6 Tb1 3 2.436(2)
O7 H7 . 0.8200
O1W Tb1 . 2.348(3)
O1W H2W . 0.821(10)
O1W H1W . 0.818(10)
O2W Tb1 . 2.374(3)
O2W H3W . 0.825(10)
O2W H4W . 0.825(10)
O3W Tb1 . 2.434(3)
O3W H5W . 0.824(10)
O3W H6W . 0.830(10)
Tb1 O2 3_556 2.400(3)
Tb1 O6 3 2.436(2)
Tb1 O4 3_656 2.455(3)

loop_
_geom_hbond_atom_site_label_D
_geom_hbond_atom_site_label_H
_geom_hbond_atom_site_label_A
_geom_hbond_site_symmetry_A
_geom_hbond_distance_DH
_geom_hbond_distance_HA
_geom_hbond_distance_DA
_geom_hbond_angle_DHA
O3W H5W O1 4_565 0.824(10) 2.056(18) 2.823(4) 155(4)
O3W H5W O3 4_565 0.824(10) 2.63(3) 3.048(4) 113(3)
O1W H2W O2 4_565 0.821(10) 1.876(11) 2.685(4) 168(4)
O2W H3W O6 4_556 0.825(10) 2.102(13) 2.913(4) 168(4)
O2W H3W O5 4_556 0.825(10) 2.64(3) 3.240(4) 131(3)
O3W H6W O7 2_645 0.830(10) 2.011(11) 2.841(4) 176(4)
O2W H4W O7 4_566 0.825(10) 1.960(11) 2.774(4) 168(3)
O1W H1W O3W 4_566 0.818(10) 2.114(12) 2.906(4) 163(3)
O7 H7 O4 3_666 0.82 1.95 2.735(4) 161.3
